data_1539830
loop_
_publ_author_name
'Conrad, M.'
'Harbrecht, B.'

_publ_section_title
;
 Synthesis of tantalum tellurides: The crystal structure of Ta2 Te3
;
_journal_name_full 'Journal of Alloys Compd.'
_journal_page_first 181
_journal_page_last 192
_journal_volume 187
_journal_year 1992
_chemical_formula_sum 'Ta2 Te3'
_space_group_IT_number 12
_symmetry_space_group_name_Hall '-C 2y'
_symmetry_space_group_name_H-M 'C 1 2/m 1'
_cell_angle_alpha 90
_cell_angle_beta 143.8
_cell_angle_gamma 90
_cell_formula_units_Z 4
_cell_length_a 20.471
_cell_length_b 3.495
_cell_length_c 12.224
_cell_volume 516.532
_citation_journal_id_ASTM JALCEU
_cod_data_source_file Conrad_JALCEU_1992_909.cif
_cod_data_source_block Ta2Te3
_cod_original_cell_volume 516.5319
_cod_database_code 1539830

loop_
_symmetry_equiv_pos_as_xyz
x,y,z
-x,y,-z
-x,-y,-z
x,-y,z
x+1/2,y+1/2,z
-x+1/2,y+1/2,-z
-x+1/2,-y+1/2,-z
x+1/2,-y+1/2,z

loop_
_atom_site_label
_atom_site_type_symbol
_atom_site_fract_x
_atom_site_fract_y
_atom_site_fract_z
_atom_site_occupancy
_atom_site_U_iso_or_equiv
Te3 Te 0.10522 0 0.23811 1 0.0
Ta2 Ta 0.2301 0 0.07108 1 0.0
Ta1 Ta 0.41688 0 0.97715 1 0.0
Te2 Te 0.18734 0 0.66164 1 0.0
Te1 Te 0.43128 0 0.22389 1 0.0
